data_7150848
loop_
_publ_author_name
'Basheer, Ahmad'
'Rappoport, Zvi'

_publ_section_title
;
 Enols and thioenols of substituted cyanomonothiocarbonylmalonamides:
 structures, enolization vs. thioenolization, equilibria and
 conformations
;
_journal_issue 6
_journal_name_full 'Organic &amp;  Biomolecular Chemistry'
_journal_page_first 1071
_journal_page_last 1082
_journal_paper_doi 10.1039/b717556f
_journal_volume 6
_journal_year 2008
_chemical_formula_moiety 'C9 H15 N3 O S'
_chemical_formula_sum 'C9 H15 N3 O S'
_chemical_formula_weight 213.30
_chemical_name_systematic
;
?
;
_space_group_IT_number 14
_symmetry_cell_setting monoclinic
_symmetry_space_group_name_Hall '-P 2ybc'
_symmetry_space_group_name_H-M 'P 1 21/c 1'
_atom_sites_solution_hydrogens geom
_atom_sites_solution_primary direct
_atom_sites_solution_secondary difmap
_audit_creation_method SHELXL-97
_cell_angle_alpha 90.00
_cell_angle_beta 98.6260(10)
_cell_angle_gamma 90.00
_cell_formula_units_Z 4
_cell_length_a 7.3690(4)
_cell_length_b 15.9322(8)
_cell_length_c 10.1036(5)
_cell_measurement_reflns_used 8224
_cell_measurement_temperature 295(1)
_cell_measurement_theta_max 27.99
_cell_measurement_theta_min 2.41
_cell_volume 1172.79(10)
_computing_cell_refinement 'Bruker SMART'
_computing_data_collection 'Bruker SMART'
_computing_data_reduction 'Bruker SAINT'
_computing_molecular_graphics 'Bruker SHELXTL'
_computing_publication_material 'Bruker SHELXTL'
_computing_structure_refinement 'SHELXL-97 (Sheldrick, 1997)'
_computing_structure_solution 'SHELXS-97 (Sheldrick, 1990)'
_diffrn_ambient_temperature 295(1)
_diffrn_measured_fraction_theta_full 0.999
_diffrn_measured_fraction_theta_max 0.999
_diffrn_measurement_device_type 'CCD area detector'
_diffrn_measurement_method 'phi and omega scans'
_diffrn_radiation_monochromator graphite
_diffrn_radiation_source 'fine-focus sealed tube'
_diffrn_radiation_type MoK\a
_diffrn_radiation_wavelength 0.71073
_diffrn_reflns_av_R_equivalents 0.0210
_diffrn_reflns_av_sigmaI/netI 0.0158
_diffrn_reflns_limit_h_max 9
_diffrn_reflns_limit_h_min -9
_diffrn_reflns_limit_k_max 20
_diffrn_reflns_limit_k_min -20
_diffrn_reflns_limit_l_max 12
_diffrn_reflns_limit_l_min -12
_diffrn_reflns_number 12869
_diffrn_reflns_theta_full 27.00
_diffrn_reflns_theta_max 27.00
_diffrn_reflns_theta_min 2.41
_exptl_absorpt_coefficient_mu 0.251
_exptl_absorpt_correction_T_max 0.9150
_exptl_absorpt_correction_T_min 0.8932
_exptl_absorpt_correction_type none
_exptl_crystal_colour colorless
_exptl_crystal_density_diffrn 1.208
_exptl_crystal_density_method 'not measured'
_exptl_crystal_description prism
_exptl_crystal_F_000 456
_exptl_crystal_size_max 0.46
_exptl_crystal_size_mid 0.46
_exptl_crystal_size_min 0.36
_refine_diff_density_max 0.230
_refine_diff_density_min -0.202
_refine_diff_density_rms 0.045
_refine_ls_extinction_coef 0.015(3)
_refine_ls_extinction_expression Fc^*^=kFc[1+0.001xFc^2^\l^3^/sin(2\q)]^-1/4^
_refine_ls_extinction_method SHELXL
_refine_ls_goodness_of_fit_ref 1.037
_refine_ls_hydrogen_treatment mixed
_refine_ls_matrix_type full
_refine_ls_number_parameters 136
_refine_ls_number_reflns 2557
_refine_ls_number_restraints 0
_refine_ls_restrained_S_all 1.037
_refine_ls_R_factor_all 0.0390
_refine_ls_R_factor_gt 0.0371
_refine_ls_shift/su_max 0.000
_refine_ls_shift/su_mean 0.000
_refine_ls_structure_factor_coef Fsqd
_refine_ls_weighting_details 'calc w=1/[\s^2^(Fo^2^)+(0.0557P)^2^+0.2605P] where P=(Fo^2^+2Fc^2^)/3'
_refine_ls_weighting_scheme calc
_refine_ls_wR_factor_gt 0.1003
_refine_ls_wR_factor_ref 0.1019
_reflns_number_gt 2385
_reflns_number_total 2557
_reflns_threshold_expression >2sigma(I)
_cod_data_source_file b717556f.txt
_cod_data_source_block 12f
_cod_depositor_comments
;
The following automatic conversions were performed:
'_symmetry_cell_setting' value 'Monoclinic' changed to 'monoclinic'
according to '/home/saulius/struct/CIF-dictionaries/cif_core.dic'
dictionary named 'cif_core.dic' version 2.4.1 from 2010-06-29.

Automatic conversion script
Id: cif_fix_enum 1527 2010-12-29 10:47:43Z saulius 
;
_cod_original_sg_symbol_H-M P2(1)/c
_cod_database_code 7150848

loop_
_symmetry_equiv_pos_as_xyz
'x, y, z'
'-x, y+1/2, -z+1/2'
'-x, -y, -z'
'x, -y-1/2, z-1/2'

loop_
_atom_site_label
_atom_site_type_symbol
_atom_site_fract_x
_atom_site_fract_y
_atom_site_fract_z
_atom_site_U_iso_or_equiv
_atom_site_adp_type
_atom_site_occupancy
_atom_site_symmetry_multiplicity
_atom_site_calc_flag
_atom_site_refinement_flags
_atom_site_disorder_assembly
_atom_site_disorder_group
C1 C 0.42578(17) 0.25176(8) 0.47306(11) 0.0394(3) Uani 1 1 d . . .
C2 C 0.57648(16) 0.26790(8) 0.59358(12) 0.0384(3) Uani 1 1 d . . .
H2 H 0.5285 0.2554 0.6768 0.046 Uiso 1 1 calc R . .
C3 C 0.64777(16) 0.35914(8) 0.59752(12) 0.0374(3) Uani 1 1 d . . .
C4 C 0.7319(2) 0.21224(9) 0.58167(14) 0.0486(3) Uani 1 1 d . . .
C5 C 0.7347(2) 0.47940(9) 0.74871(15) 0.0531(3) Uani 1 1 d . . .
H5 H 0.7034 0.5145 0.6689 0.064 Uiso 1 1 calc R . .
C6 C 0.9407(3) 0.47830(13) 0.7869(3) 0.0825(6) Uani 1 1 d . . .
H6A H 0.9736 0.4408 0.8609 0.124 Uiso 1 1 calc R . .
H6B H 0.9833 0.5338 0.8121 0.124 Uiso 1 1 calc R . .
H6C H 0.9962 0.4596 0.7120 0.124 Uiso 1 1 calc R . .
C7 C 0.6393(3) 0.51403(12) 0.8590(2) 0.0772(5) Uani 1 1 d . . .
H7A H 0.5089 0.5125 0.8314 0.116 Uiso 1 1 calc R . .
H7B H 0.6776 0.5710 0.8774 0.116 Uiso 1 1 calc R . .
H7C H 0.6707 0.4807 0.9383 0.116 Uiso 1 1 calc R . .
C8 C 0.2236(2) 0.35158(9) 0.56969(14) 0.0499(3) Uani 1 1 d . . .
H8A H 0.2997 0.3411 0.6538 0.075 Uiso 1 1 calc R . .
H8B H 0.0969 0.3464 0.5804 0.075 Uiso 1 1 calc R . .
H8C H 0.2463 0.4073 0.5398 0.075 Uiso 1 1 calc R . .
C9 C 0.1264(2) 0.27966(12) 0.35385(16) 0.0628(4) Uani 1 1 d . . .
H9A H 0.1706 0.3018 0.2763 0.094 Uiso 1 1 calc R . .
H9B H 0.0165 0.3088 0.3671 0.094 Uiso 1 1 calc R . .
H9C H 0.1001 0.2210 0.3410 0.094 Uiso 1 1 calc R . .
N1 N 0.26615(15) 0.29097(7) 0.47131(11) 0.0448(3) Uani 1 1 d . . .
H1N1 H 0.641(2) 0.3651(11) 0.7788(17) 0.056(5) Uiso 1 1 d . . .
N2 N 0.8560(2) 0.17136(10) 0.57303(16) 0.0721(4) Uani 1 1 d . . .
N3 N 0.66738(17) 0.39365(7) 0.71700(11) 0.0446(3) Uani 1 1 d . . .
O1 O 0.45547(13) 0.20305(7) 0.38443(9) 0.0523(3) Uani 1 1 d . . .
S1 S 0.69439(5) 0.40276(2) 0.45742(3) 0.05091(15) Uani 1 1 d . . .

loop_
_atom_site_aniso_label
_atom_site_aniso_U_11
_atom_site_aniso_U_22
_atom_site_aniso_U_33
_atom_site_aniso_U_23
_atom_site_aniso_U_13
_atom_site_aniso_U_12
C1 0.0414(6) 0.0443(6) 0.0325(5) -0.0025(5) 0.0056(5) -0.0007(5)
C2 0.0425(6) 0.0408(6) 0.0314(5) -0.0003(4) 0.0041(4) 0.0004(5)
C3 0.0355(5) 0.0405(6) 0.0358(6) 0.0012(5) 0.0043(4) 0.0027(5)
C4 0.0527(7) 0.0446(7) 0.0444(7) -0.0002(5) -0.0063(6) 0.0047(6)
C5 0.0731(9) 0.0394(7) 0.0473(7) -0.0057(6) 0.0110(7) -0.0040(6)
C6 0.0745(12) 0.0645(10) 0.1081(16) -0.0309(11) 0.0127(11) -0.0203(9)
C7 0.1090(15) 0.0604(10) 0.0662(10) -0.0148(8) 0.0263(10) 0.0072(10)
C8 0.0496(7) 0.0553(8) 0.0453(7) -0.0056(6) 0.0091(6) 0.0093(6)
C9 0.0453(7) 0.0880(12) 0.0513(8) -0.0138(8) -0.0052(6) 0.0076(7)
N1 0.0394(5) 0.0556(6) 0.0387(5) -0.0071(5) 0.0035(4) 0.0032(5)
N2 0.0669(9) 0.0644(8) 0.0787(10) -0.0058(7) -0.0100(7) 0.0252(7)
N3 0.0570(7) 0.0421(6) 0.0350(5) -0.0013(4) 0.0081(5) -0.0065(5)
O1 0.0513(5) 0.0640(6) 0.0405(5) -0.0164(4) 0.0031(4) 0.0068(4)
S1 0.0618(3) 0.0532(2) 0.0403(2) 0.00725(13) 0.01643(16) 0.00048(15)

loop_
_atom_type_symbol
_atom_type_description
_atom_type_scat_dispersion_real
_atom_type_scat_dispersion_imag
_atom_type_scat_source
C C 0.0033 0.0016 'International Tables Vol C Tables 4.2.6.8 and 6.1.1.4'
H H 0.0000 0.0000 'International Tables Vol C Tables 4.2.6.8 and 6.1.1.4'
N N 0.0061 0.0033 'International Tables Vol C Tables 4.2.6.8 and 6.1.1.4'
O O 0.0106 0.0060 'International Tables Vol C Tables 4.2.6.8 and 6.1.1.4'
S S 0.1246 0.1234 'International Tables Vol C Tables 4.2.6.8 and 6.1.1.4'

loop_
_geom_angle_atom_site_label_1
_geom_angle_atom_site_label_2
_geom_angle_atom_site_label_3
_geom_angle
_geom_angle_site_symmetry_1
_geom_angle_site_symmetry_3
_geom_angle_publ_flag
O1 C1 N1 122.73(11) . . ?
O1 C1 C2 119.67(11) . . ?
N1 C1 C2 117.59(10) . . ?
C4 C2 C1 108.24(10) . . ?
C4 C2 C3 107.72(10) . . ?
C1 C2 C3 112.30(10) . . ?
C4 C2 H2 109.5 . . ?
C1 C2 H2 109.5 . . ?
C3 C2 H2 109.5 . . ?
N3 C3 C2 114.05(11) . . ?
N3 C3 S1 126.88(10) . . ?
C2 C3 S1 119.06(9) . . ?
N2 C4 C2 177.72(17) . . ?
N3 C5 C7 108.72(13) . . ?
N3 C5 C6 109.77(13) . . ?
C7 C5 C6 112.20(16) . . ?
N3 C5 H5 108.7 . . ?
C7 C5 H5 108.7 . . ?
C6 C5 H5 108.7 . . ?
C5 C6 H6A 109.5 . . ?
C5 C6 H6B 109.5 . . ?
H6A C6 H6B 109.5 . . ?
C5 C6 H6C 109.5 . . ?
H6A C6 H6C 109.5 . . ?
H6B C6 H6C 109.5 . . ?
C5 C7 H7A 109.5 . . ?
C5 C7 H7B 109.5 . . ?
H7A C7 H7B 109.5 . . ?
C5 C7 H7C 109.5 . . ?
H7A C7 H7C 109.5 . . ?
H7B C7 H7C 109.5 . . ?
N1 C8 H8A 109.5 . . ?
N1 C8 H8B 109.5 . . ?
H8A C8 H8B 109.5 . . ?
N1 C8 H8C 109.5 . . ?
H8A C8 H8C 109.5 . . ?
H8B C8 H8C 109.5 . . ?
N1 C9 H9A 109.5 . . ?
N1 C9 H9B 109.5 . . ?
H9A C9 H9B 109.5 . . ?
N1 C9 H9C 109.5 . . ?
H9A C9 H9C 109.5 . . ?
H9B C9 H9C 109.5 . . ?
C1 N1 C8 125.74(11) . . ?
C1 N1 C9 117.86(11) . . ?
C8 N1 C9 116.07(11) . . ?
C3 N3 C5 125.10(12) . . ?
C3 N3 H1N1 117.5(12) . . ?
C5 N3 H1N1 117.4(12) . . ?

loop_
_geom_bond_atom_site_label_1
_geom_bond_atom_site_label_2
_geom_bond_distance
_geom_bond_site_symmetry_2
_geom_bond_publ_flag
C1 O1 1.2292(15) . ?
C1 N1 1.3297(17) . ?
C1 C2 1.5416(16) . ?
C2 C4 1.4674(19) . ?
C2 C3 1.5442(17) . ?
C2 H2 0.9800 . ?
C3 N3 1.3145(16) . ?
C3 S1 1.6586(12) . ?
C4 N2 1.137(2) . ?
C5 N3 1.4723(17) . ?
C5 C7 1.508(2) . ?
C5 C6 1.509(3) . ?
C5 H5 0.9800 . ?
C6 H6A 0.9600 . ?
C6 H6B 0.9600 . ?
C6 H6C 0.9600 . ?
C7 H7A 0.9600 . ?
C7 H7B 0.9600 . ?
C7 H7C 0.9600 . ?
C8 N1 1.4532(16) . ?
C8 H8A 0.9600 . ?
C8 H8B 0.9600 . ?
C8 H8C 0.9600 . ?
C9 N1 1.4613(17) . ?
C9 H9A 0.9600 . ?
C9 H9B 0.9600 . ?
C9 H9C 0.9600 . ?
N3 H1N1 0.819(18) . ?

loop_
_geom_hbond_atom_site_label_D
_geom_hbond_atom_site_label_H
_geom_hbond_atom_site_label_A
_geom_hbond_distance_DH
_geom_hbond_distance_HA
_geom_hbond_distance_DA
_geom_hbond_angle_DHA
_geom_hbond_site_symmetry_A
N3 H1N1 O1 0.819(18) 2.150(19) 2.9097(15) 154.2(16) 4_566
